data_8101268
loop_
_publ_author_name
'Markovi\'c, Zorica B.'
'Bogdanovi\'c, Goran A.'
'Spasojevi\'c-de Bir\'e, Anne'
'Sabo, Tibor J.'
'Trifunov\'ic, Srec\'ko  R.'

_publ_section_title
;
Crystal structure of ammonium iminodiacetate, NH~4~C~4~H~6~NO~4~
;
_journal_coden_ASTM ZKNSFT
_journal_issue 3
_journal_name_full 'Zeitschrift f\"ur Kristallographie - New Crystal Structures'
_journal_page_first 363
_journal_page_last 364
_journal_paper_doi 10.1515/ncrs-2000-0328
_journal_volume 215
_journal_year 2000
_chemical_formula_moiety 'NH4, C4H6NO4'
_chemical_formula_structural 'N H4 C4 H6 N O4'
_chemical_formula_sum 'C4 H10 N2 O4'
_chemical_formula_weight 150.14
_space_group_IT_number 56
_symmetry_cell_setting orthorhombic
_symmetry_space_group_name_Hall '-P 2ab 2ac'
_symmetry_space_group_name_H-M 'P c c n'
_cell_angle_alpha 90.00
_cell_angle_beta 90.00
_cell_angle_gamma 90.00
_cell_formula_units_Z 4
_cell_length_a 7.782(2)
_cell_length_b 8.642(2)
_cell_length_c 10.230(3)
_cell_measurement_temperature 293(2)
_cell_volume 688.0(3)
_diffrn_ambient_temperature 293(2)
_exptl_crystal_density_diffrn 1.450
_cod_depositor_comments
;
The following automatic conversions were performed:
'_geom_bond_publ_flag' value 'Y' changed to 'y' according to
'/home/saulius/struct/CIF-dictionaries/cif_core.dic' dictionary named
'cif_core.dic' version 2.4.1 from 2010-06-29 (10 times).

Automatic conversion script
Id: cif_fix_enum 1527 2010-12-29 10:47:43Z saulius 
;
_cod_database_code 8101268

loop_
_symmetry_equiv_pos_as_xyz
'x, y, z'
'-x+1/2, -y+1/2, z'
'-x, y+1/2, -z+1/2'
'x+1/2, -y, -z+1/2'
'-x, -y, -z'
'x+1/2, y+1/2, -z'
'x, -y+1/2, z+1/2'
'-x+1/2, y, z+1/2'

loop_
_atom_site_label
_atom_site_type_symbol
_atom_site_fract_x
_atom_site_fract_y
_atom_site_fract_z
_atom_site_U_iso_or_equiv
_atom_site_adp_type
_atom_site_occupancy
_atom_site_calc_flag
_atom_site_refinement_flags
_atom_site_disorder_assembly
_atom_site_disorder_group
N1 N 0.2500 -0.2500 0.22320(19) 0.0255(6) Uani 1 d S . .
C1 C 0.3151(2) -0.1207(2) 0.14321(17) 0.0312(6) Uani 1 d . . .
C2 C 0.3970(2) 0.0048(2) 0.22562(19) 0.0331(6) Uani 1 d . . .
O1 O 0.4610(2) 0.1157(2) 0.16356(18) 0.0540(7) Uani 1 d . . .
O2 O 0.3952(3) -0.0092(2) 0.34645(15) 0.0560(7) Uani 1 d . . .
N2 N 0.2500 0.2500 0.4804(3) 0.0431(7) Uani 1 d S . .
H1 H 0.166(3) -0.214(3) 0.270(2) 0.031(6) Uiso 1 d . . .
H2 H 0.217(4) -0.080(4) 0.094(3) 0.052(8) Uiso 1 d . . .
H3 H 0.334(4) 0.291(4) 0.532(3) 0.055(8) Uiso 1 d . . .
H4 H 0.299(4) 0.174(4) 0.437(3) 0.056(8) Uiso 1 d . . .
H5 H 0.398(4) -0.161(4) 0.083(3) 0.048(6) Uiso 1 d . . .

loop_
_atom_site_aniso_label
_atom_site_aniso_U_11
_atom_site_aniso_U_22
_atom_site_aniso_U_33
_atom_site_aniso_U_23
_atom_site_aniso_U_13
_atom_site_aniso_U_12
N1 0.0225(10) 0.0326(12) 0.0215(9) 0.000 0.000 -0.0004(9)
C1 0.0303(9) 0.0375(12) 0.0258(8) 0.0033(7) 0.0014(7) -0.0063(8)
C2 0.0284(10) 0.0360(12) 0.0350(10) 0.0021(9) -0.0059(7) -0.0016(8)
O1 0.0510(10) 0.0537(13) 0.0572(11) 0.0170(9) -0.0251(8) -0.0222(8)
O2 0.0795(14) 0.0562(13) 0.0324(9) -0.0097(8) -0.0014(7) -0.0173(11)
N2 0.0481(15) 0.0507(18) 0.0304(12) 0.000 0.000 -0.0082(15)

loop_
_geom_bond_atom_site_label_1
_geom_bond_atom_site_label_2
_geom_bond_distance
_geom_bond_site_symmetry_2
_geom_bond_publ_flag
N1 C1 1.475(2) 2_545 y
N1 C1 1.475(2) . y
N1 H1 0.87(3) . y
C1 C2 1.514(3) . y
C1 H2 0.98(3) . y
C1 H5 0.96(3) . y
C2 O2 1.242(3) . y
C2 O1 1.253(3) . y
N2 H3 0.92(3) . y
N2 H4 0.88(4) . y
